data_4081833
loop_
_publ_author_name
'Pinkas, Ji\<r\'i'
'C\'isa\<rov\'a, Ivana'
'Gyepes, R\'obert'
'Kubi\<sta, Ji\<r\'i'
'Hor\'a\<cek, Michal'
'Mach, Karel'

_publ_section_title
;
 Synthesis and Structure of Titanium(III) Bis(decamethyltitanocene) Oxide
;
_journal_issue 21
_journal_name_full Organometallics
_journal_page_first 6306
_journal_paper_doi 10.1021/om400624y
_journal_volume 32
_journal_year 2013
_chemical_compound_source 'synthesized by the authors'
_chemical_formula_moiety 'C40 H60 O Ti2'
_chemical_formula_sum 'C40 H60 O Ti2'
_chemical_formula_weight 652.68
_chemical_name_systematic
; 
 ? 
;
_space_group_IT_number 23
_symmetry_cell_setting orthorhombic
_symmetry_space_group_name_Hall 'I 2 2'
_symmetry_space_group_name_H-M 'I 2 2 2'
_atom_sites_solution_hydrogens difmap
_atom_sites_solution_primary direct
_atom_sites_solution_secondary difmap
_audit_creation_method SHELXL-97
_cell_angle_alpha 90.00
_cell_angle_beta 90.00
_cell_angle_gamma 90.00
_cell_formula_units_Z 2
_cell_length_a 11.1196(4)
_cell_length_b 11.2620(3)
_cell_length_c 13.9387(4)
_cell_measurement_reflns_used 5243
_cell_measurement_temperature 200(2)
_cell_measurement_theta_max 27.48
_cell_measurement_theta_min 2.92
_cell_volume 1745.53(9)
_computing_cell_refinement 'Bruker SAINT'
_computing_data_collection 'Bruker APEX2'
_computing_data_reduction 'Bruker SAINT'
_computing_structure_refinement 'SHELXL-97 (Sheldrick, 2008)'
_computing_structure_solution 'SHELXS-97 (Sheldrick, 2008)'
_diffrn_ambient_temperature 200(2)
_diffrn_measured_fraction_theta_full 0.999
_diffrn_measured_fraction_theta_max 0.999
_diffrn_measurement_device_type 'Bruker APEX-II CCD'
_diffrn_measurement_method '\f and \w scans'
_diffrn_radiation_monochromator graphite
_diffrn_radiation_source 'fine-focus sealed tube'
_diffrn_radiation_type MoK\a
_diffrn_radiation_wavelength 0.71073
_diffrn_reflns_av_R_equivalents 0.0153
_diffrn_reflns_av_sigmaI/netI 0.0169
_diffrn_reflns_limit_h_max 14
_diffrn_reflns_limit_h_min -14
_diffrn_reflns_limit_k_max 14
_diffrn_reflns_limit_k_min -14
_diffrn_reflns_limit_l_max 17
_diffrn_reflns_limit_l_min -18
_diffrn_reflns_number 6380
_diffrn_reflns_theta_full 27.50
_diffrn_reflns_theta_max 27.50
_diffrn_reflns_theta_min 2.32
_diffrn_standards_number 0
_exptl_absorpt_coefficient_mu 0.487
_exptl_absorpt_correction_T_max 0.8063
_exptl_absorpt_correction_T_min 0.7539
_exptl_absorpt_correction_type multi-scan
_exptl_crystal_colour brown
_exptl_crystal_density_diffrn 1.242
_exptl_crystal_density_method 'not measured'
_exptl_crystal_description prism
_exptl_crystal_F_000 704
_exptl_crystal_size_max 0.62
_exptl_crystal_size_mid 0.59
_exptl_crystal_size_min 0.46
_refine_diff_density_max 0.180
_refine_diff_density_min -0.130
_refine_diff_density_rms 0.034
_refine_ls_abs_structure_details 'Flack H D (1983), Acta Cryst. A39, 876-881'
_refine_ls_abs_structure_Flack -0.01(2)
_refine_ls_extinction_method none
_refine_ls_goodness_of_fit_ref 1.091
_refine_ls_hydrogen_treatment constr
_refine_ls_matrix_type full
_refine_ls_number_parameters 104
_refine_ls_number_reflns 2023
_refine_ls_number_restraints 0
_refine_ls_restrained_S_all 1.091
_refine_ls_R_factor_all 0.0226
_refine_ls_R_factor_gt 0.0219
_refine_ls_shift/su_max 0.000
_refine_ls_shift/su_mean 0.000
_refine_ls_structure_factor_coef Fsqd
_refine_ls_weighting_details 'calc w=1/[\s^2^(Fo^2^)+(0.0360P)^2^+0.4752P] where P=(Fo^2^+2Fc^2^)/3'
_refine_ls_weighting_scheme calc
_refine_ls_wR_factor_gt 0.0615
_refine_ls_wR_factor_ref 0.0619
_reflns_number_gt 1970
_reflns_number_total 2023
_reflns_threshold_expression I>2\s(I)
_cod_data_source_file om400624y_si_001.cif
_cod_data_source_block tit1ins_200_mach_2
_cod_depositor_comments
;
The following automatic conversions were performed:

'_exptl_absorpt_correction_type' value 'multi-scans' was replaced
with the value 'multi-scan' as specified in the replacement file
'src/cod-tools/trunk/data/replacement-values/replacement_values.lst'.

Automatic conversion script
Id: cif_fix_values 5376 2017-05-30 11:51:03Z andrius 
;
_cod_database_code 4081833

loop_
_symmetry_equiv_pos_as_xyz
'x, y, z'
'x, -y, -z'
'-x, y, -z'
'-x, -y, z'
'x+1/2, y+1/2, z+1/2'
'x+1/2, -y+1/2, -z+1/2'
'-x+1/2, y+1/2, -z+1/2'
'-x+1/2, -y+1/2, z+1/2'

loop_
_atom_site_label
_atom_site_type_symbol
_atom_site_fract_x
_atom_site_fract_y
_atom_site_fract_z
_atom_site_U_iso_or_equiv
_atom_site_adp_type
_atom_site_occupancy
_atom_site_symmetry_multiplicity
_atom_site_calc_flag
_atom_site_refinement_flags
Ti1 Ti 1.0000 0.0000 0.136888(18) 0.01914(8) Uani 1 2 d S
O1 O 1.0000 0.0000 0.0000 0.0202(3) Uani 1 4 d S
C1 C 0.85674(12) 0.15991(12) 0.11963(9) 0.0255(3) Uani 1 1 d .
C2 C 0.94493(14) 0.19865(12) 0.18663(10) 0.0279(3) Uani 1 1 d .
C3 C 0.92832(15) 0.13149(15) 0.27200(10) 0.0312(3) Uani 1 1 d .
C4 C 0.83686(14) 0.04894(14) 0.25645(10) 0.0309(3) Uani 1 1 d .
C5 C 0.79246(12) 0.06498(12) 0.16217(10) 0.0273(3) Uani 1 1 d .
C6 C 0.82896(16) 0.21678(14) 0.02551(10) 0.0353(4) Uani 1 1 d .
H6A H 0.8627 0.1686 -0.0265 0.053 Uiso 1 1 calc R
H6B H 0.8644 0.2964 0.0236 0.053 Uiso 1 1 calc R
H6C H 0.7416 0.2227 0.0176 0.053 Uiso 1 1 calc R
C7 C 1.02468(15) 0.30579(14) 0.17901(14) 0.0419(4) Uani 1 1 d .
H7A H 0.9997 0.3652 0.2264 0.063 Uiso 1 1 calc R
H7B H 1.0182 0.3396 0.1144 0.063 Uiso 1 1 calc R
H7C H 1.1082 0.2826 0.1912 0.063 Uiso 1 1 calc R
C8 C 0.97904(18) 0.16681(18) 0.36848(11) 0.0499(5) Uani 1 1 d .
H8A H 0.9280 0.2282 0.3972 0.075 Uiso 1 1 calc R
H8B H 1.0607 0.1978 0.3601 0.075 Uiso 1 1 calc R
H8C H 0.9812 0.0973 0.4107 0.075 Uiso 1 1 calc R
C9 C 0.77481(16) -0.02757(16) 0.33010(14) 0.0484(5) Uani 1 1 d .
H9A H 0.8196 -0.0245 0.3906 0.073 Uiso 1 1 calc R
H9B H 0.7716 -0.1097 0.3071 0.073 Uiso 1 1 calc R
H9C H 0.6929 0.0018 0.3405 0.073 Uiso 1 1 calc R
C10 C 0.68060(13) 0.00575(19) 0.12554(12) 0.0445(4) Uani 1 1 d .
H10A H 0.6587 0.0398 0.0632 0.067 Uiso 1 1 calc R
H10B H 0.6148 0.0183 0.1712 0.067 Uiso 1 1 calc R
H10C H 0.6952 -0.0796 0.1182 0.067 Uiso 1 1 calc R

loop_
_atom_site_aniso_label
_atom_site_aniso_U_11
_atom_site_aniso_U_22
_atom_site_aniso_U_33
_atom_site_aniso_U_23
_atom_site_aniso_U_13
_atom_site_aniso_U_12
Ti1 0.02111(14) 0.02076(13) 0.01555(13) 0.000 0.000 0.00000(14)
O1 0.0216(7) 0.0224(7) 0.0167(7) 0.000 0.000 0.000
C1 0.0293(6) 0.0257(6) 0.0214(6) -0.0028(5) 0.0037(5) 0.0056(5)
C2 0.0293(7) 0.0264(6) 0.0279(7) -0.0085(5) 0.0033(6) 0.0016(6)
C3 0.0336(8) 0.0388(8) 0.0211(6) -0.0068(5) 0.0002(5) 0.0087(7)
C4 0.0333(8) 0.0332(6) 0.0262(7) 0.0028(6) 0.0097(6) 0.0063(7)
C5 0.0243(6) 0.0280(7) 0.0295(7) -0.0055(5) 0.0051(5) 0.0021(5)
C6 0.0463(9) 0.0346(7) 0.0249(7) 0.0010(5) 0.0012(6) 0.0136(7)
C7 0.0422(11) 0.0309(7) 0.0525(9) -0.0166(6) 0.0090(7) -0.0059(6)
C8 0.0575(12) 0.0643(10) 0.0280(7) -0.0188(7) -0.0097(8) 0.0218(9)
C9 0.0469(9) 0.0520(13) 0.0463(9) 0.0184(8) 0.0212(7) 0.0103(8)
C10 0.0314(7) 0.0518(9) 0.0502(8) -0.0147(12) 0.0048(6) -0.0074(8)

loop_
_atom_type_symbol
_atom_type_description
_atom_type_scat_dispersion_real
_atom_type_scat_dispersion_imag
_atom_type_scat_source
C C 0.0033 0.0016 'International Tables Vol C Tables 4.2.6.8 and 6.1.1.4'
H H 0.0000 0.0000 'International Tables Vol C Tables 4.2.6.8 and 6.1.1.4'
O O 0.0106 0.0060 'International Tables Vol C Tables 4.2.6.8 and 6.1.1.4'
Ti Ti 0.2776 0.4457 'International Tables Vol C Tables 4.2.6.8 and 6.1.1.4'

loop_
_geom_angle_atom_site_label_1
_geom_angle_atom_site_label_2
_geom_angle_atom_site_label_3
_geom_angle
_geom_angle_site_symmetry_1
_geom_angle_site_symmetry_3
O1 Ti1 C1 84.29(3) . .
O1 Ti1 C1 84.29(3) . 4_755
C1 Ti1 C1 168.58(6) . 4_755
O1 Ti1 C2 106.64(4) . .
C1 Ti1 C2 34.21(5) . .
C1 Ti1 C2 152.13(5) 4_755 .
O1 Ti1 C2 106.64(4) . 4_755
C1 Ti1 C2 152.13(5) . 4_755
C1 Ti1 C2 34.21(5) 4_755 4_755
C2 Ti1 C2 146.72(7) . 4_755
O1 Ti1 C5 98.28(3) . 4_755
C1 Ti1 C5 149.22(5) . 4_755
C1 Ti1 C5 33.85(5) 4_755 4_755
C2 Ti1 C5 118.28(5) . 4_755
C2 Ti1 C5 56.20(5) 4_755 4_755
O1 Ti1 C5 98.28(3) . .
C1 Ti1 C5 33.85(5) . .
C1 Ti1 C5 149.22(5) 4_755 .
C2 Ti1 C5 56.20(5) . .
C2 Ti1 C5 118.28(5) 4_755 .
C5 Ti1 C5 163.44(7) 4_755 .
O1 Ti1 C4 131.32(4) . .
C1 Ti1 C4 55.19(5) . .
C1 Ti1 C4 134.60(5) 4_755 .
C2 Ti1 C4 55.07(5) . .
C2 Ti1 C4 101.21(5) 4_755 .
C5 Ti1 C4 130.40(5) 4_755 .
C5 Ti1 C4 33.04(5) . .
O1 Ti1 C4 131.31(4) . 4_755
C1 Ti1 C4 134.61(5) . 4_755
C1 Ti1 C4 55.19(5) 4_755 4_755
C2 Ti1 C4 101.22(5) . 4_755
C2 Ti1 C4 55.07(5) 4_755 4_755
C5 Ti1 C4 33.04(5) 4_755 4_755
C5 Ti1 C4 130.40(5) . 4_755
C4 Ti1 C4 97.37(7) . 4_755
O1 Ti1 C3 138.23(4) . 4_755
C1 Ti1 C3 136.01(5) . 4_755
C1 Ti1 C3 55.18(5) 4_755 4_755
C2 Ti1 C3 114.09(5) . 4_755
C2 Ti1 C3 33.33(5) 4_755 4_755
C5 Ti1 C3 54.50(5) 4_755 4_755
C5 Ti1 C3 111.46(5) . 4_755
C4 Ti1 C3 82.10(5) . 4_755
C4 Ti1 C3 32.07(6) 4_755 4_755
O1 Ti1 C3 138.23(4) . .
C1 Ti1 C3 55.18(5) . .
C1 Ti1 C3 136.01(5) 4_755 .
C2 Ti1 C3 33.33(5) . .
C2 Ti1 C3 114.10(5) 4_755 .
C5 Ti1 C3 111.46(5) 4_755 .
C5 Ti1 C3 54.51(5) . .
C4 Ti1 C3 32.07(6) . .
C4 Ti1 C3 82.10(5) 4_755 .
C3 Ti1 C3 83.53(7) 4_755 .
Ti1 O1 Ti1 180.0 2 .
C5 C1 C2 107.74(12) . .
C5 C1 C6 125.99(14) . .
C2 C1 C6 126.03(14) . .
C5 C1 Ti1 74.24(8) . .
C2 C1 Ti1 73.07(8) . .
C6 C1 Ti1 122.95(9) . .
C3 C2 C1 107.26(13) . .
C3 C2 C7 124.29(14) . .
C1 C2 C7 127.39(14) . .
C3 C2 Ti1 77.35(9) . .
C1 C2 Ti1 72.72(7) . .
C7 C2 Ti1 124.97(10) . .
C4 C3 C2 108.61(13) . .
C4 C3 C8 125.85(15) . .
C2 C3 C8 123.79(16) . .
C4 C3 Ti1 73.94(9) . .
C2 C3 Ti1 69.32(8) . .
C8 C3 Ti1 134.44(11) . .
C3 C4 C5 108.27(13) . .
C3 C4 C9 127.51(15) . .
C5 C4 C9 123.07(15) . .
C3 C4 Ti1 73.99(8) . .
C5 C4 Ti1 70.46(8) . .
C9 C4 Ti1 130.82(11) . .
C4 C5 C1 108.00(13) . .
C4 C5 C10 123.25(14) . .
C1 C5 C10 127.69(14) . .
C4 C5 Ti1 76.50(9) . .
C1 C5 Ti1 71.91(8) . .
C10 C5 Ti1 126.86(10) . .
C1 C6 H6A 109.5 . .
C1 C6 H6B 109.5 . .
H6A C6 H6B 109.5 . .
C1 C6 H6C 109.5 . .
H6A C6 H6C 109.5 . .
H6B C6 H6C 109.5 . .
C2 C7 H7A 109.5 . .
C2 C7 H7B 109.5 . .
H7A C7 H7B 109.5 . .
C2 C7 H7C 109.5 . .
H7A C7 H7C 109.5 . .
H7B C7 H7C 109.5 . .
C3 C8 H8A 109.5 . .
C3 C8 H8B 109.5 . .
H8A C8 H8B 109.5 . .
C3 C8 H8C 109.5 . .
H8A C8 H8C 109.5 . .
H8B C8 H8C 109.5 . .
C4 C9 H9A 109.5 . .
C4 C9 H9B 109.5 . .
H9A C9 H9B 109.5 . .
C4 C9 H9C 109.5 . .
H9A C9 H9C 109.5 . .
H9B C9 H9C 109.5 . .
C5 C10 H10A 109.5 . .
C5 C10 H10B 109.5 . .
H10A C10 H10B 109.5 . .
C5 C10 H10C 109.5 . .
H10A C10 H10C 109.5 . .
H10B C10 H10C 109.5 . .

loop_
_geom_bond_atom_site_label_1
_geom_bond_atom_site_label_2
_geom_bond_distance
_geom_bond_site_symmetry_2
Ti1 O1 1.9080(3) .
Ti1 C1 2.4163(13) .
Ti1 C1 2.4164(13) 4_755
Ti1 C2 2.4209(14) .
Ti1 C2 2.4210(14) 4_755
Ti1 C5 2.4465(13) 4_755
Ti1 C5 2.4465(13) .
Ti1 C4 2.5242(14) .
Ti1 C4 2.5242(14) 4_755
Ti1 C3 2.5248(14) 4_755
Ti1 C3 2.5249(14) .
O1 Ti1 1.9080(3) 2
C1 C5 1.416(2) .
C1 C2 1.423(2) .
C1 C6 1.4923(19) .
C2 C3 1.422(2) .
C2 C7 1.501(2) .
C3 C4 1.395(2) .
C3 C8 1.512(2) .
C4 C5 1.415(2) .
C4 C9 1.508(2) .
C5 C10 1.501(2) .
C6 H6A 0.9800 .
C6 H6B 0.9800 .
C6 H6C 0.9800 .
C7 H7A 0.9800 .
C7 H7B 0.9800 .
C7 H7C 0.9800 .
C8 H8A 0.9800 .
C8 H8B 0.9800 .
C8 H8C 0.9800 .
C9 H9A 0.9800 .
C9 H9B 0.9800 .
C9 H9C 0.9800 .
C10 H10A 0.9800 .
C10 H10B 0.9800 .
C10 H10C 0.9800 .
